data_7207584
loop_
_publ_author_name
'Wen, Yuehong'
'Sheng, Tianlu'
'Zhu, Qilong'
'Hu, Shengmin'
'Tan, Chunhong'
'Fu, Ruibiao'
'Wu, Xintao'

_publ_section_title
;
 Self assembly of a tren-derivative hydrogenated Schiff base with
 transition metal ions: syntheses, crystal structures and photoluminescent
 properties
;
_journal_issue 8
_journal_name_full CrystEngComm
_journal_page_first 2879
_journal_paper_doi 10.1039/c2ce06481b
_journal_volume 14
_journal_year 2012
_chemical_formula_sum 'C24 H39 Cd1.5 N10 O12'
_chemical_formula_weight 828.25
_chemical_name_systematic
;
?
;
_space_group_IT_number 15
_symmetry_cell_setting monoclinic
_symmetry_space_group_name_Hall '-C 2yc'
_symmetry_space_group_name_H-M 'C 1 2/c 1'
_atom_sites_solution_hydrogens geom
_atom_sites_solution_primary direct
_atom_sites_solution_secondary difmap
_audit_creation_method SHELXL-97
_cell_angle_alpha 90.00
_cell_angle_beta 114.83(3)
_cell_angle_gamma 90.00
_cell_formula_units_Z 8
_cell_length_a 25.184(15)
_cell_length_b 17.768(11)
_cell_length_c 16.452(8)
_cell_measurement_temperature 293(2)
_cell_measurement_theta_max 27.4856
_cell_measurement_theta_min 2.6591
_cell_volume 6681(7)
_computing_cell_refinement 'CrystalClear (Rigaku Inc., 2008)'
_computing_data_collection 'CrystalClear (Rigaku Inc., 2008)'
_computing_data_reduction 'CrystalClear (Rigaku Inc., 2008)'
_computing_structure_refinement 'SHELXL-97 (Sheldrick, 1997)'
_computing_structure_solution 'SHELXS-97 (Sheldrick, 1990)'
_diffrn_ambient_temperature 293(2)
_diffrn_detector_area_resol_mean 14.6306
_diffrn_measured_fraction_theta_full 0.998
_diffrn_measured_fraction_theta_max 0.998
_diffrn_measurement_device_type 'Mercury70 (2x2 bin mode)'
_diffrn_measurement_method CCD_Profile_fitting
_diffrn_radiation_monochromator graphite
_diffrn_radiation_source 'fine-focus sealed tube'
_diffrn_radiation_type MoK\a
_diffrn_radiation_wavelength 0.71073
_diffrn_reflns_av_R_equivalents 0.0606
_diffrn_reflns_av_sigmaI/netI 0.0692
_diffrn_reflns_limit_h_max 32
_diffrn_reflns_limit_h_min -32
_diffrn_reflns_limit_k_max 23
_diffrn_reflns_limit_k_min -22
_diffrn_reflns_limit_l_max 20
_diffrn_reflns_limit_l_min -21
_diffrn_reflns_number 25014
_diffrn_reflns_theta_full 27.48
_diffrn_reflns_theta_max 27.48
_diffrn_reflns_theta_min 2.67
_exptl_absorpt_coefficient_mu 1.036
_exptl_absorpt_correction_T_max 1.0000
_exptl_absorpt_correction_T_min 0.9005
_exptl_absorpt_correction_type multi-scan
_exptl_crystal_colour White
_exptl_crystal_density_diffrn 1.647
_exptl_crystal_density_method 'not measured'
_exptl_crystal_description Prism
_exptl_crystal_F_000 3368
_exptl_crystal_size_max 0.1000
_exptl_crystal_size_mid 0.0800
_exptl_crystal_size_min 0.0800
_refine_diff_density_max 1.457
_refine_diff_density_min -0.719
_refine_diff_density_rms 0.122
_refine_ls_extinction_method none
_refine_ls_goodness_of_fit_ref 1.096
_refine_ls_hydrogen_treatment constr
_refine_ls_matrix_type full
_refine_ls_number_parameters 448
_refine_ls_number_reflns 7652
_refine_ls_number_restraints 1
_refine_ls_restrained_S_all 1.100
_refine_ls_R_factor_all 0.0995
_refine_ls_R_factor_gt 0.0651
_refine_ls_shift/su_max 0.000
_refine_ls_shift/su_mean 0.000
_refine_ls_structure_factor_coef Fsqd
_refine_ls_weighting_details 'calc w=1/[\s^2^(Fo^2^)+(0.1000P)^2^+0.0000P] where P=(Fo^2^+2Fc^2^)/3'
_refine_ls_weighting_scheme calc
_refine_ls_wR_factor_gt 0.1648
_refine_ls_wR_factor_ref 0.1933
_reflns_number_gt 5331
_reflns_number_total 7652
_reflns_threshold_expression >2sigma(I)
_cod_data_source_file c2ce06481b.txt
_cod_data_source_block a3
_cod_depositor_comments
;
The following automatic conversions were performed:

'_exptl_absorpt_correction_type' value 'Multi-scan' changed to
'multi-scan' according to
/home/saulius/struct/CIF-dictionaries/cif_core.dic dictionary named
'cif_core.dic' version 2.4.1 from 2010-06-29.

Automatic conversion script
Id: cif_fix_values 1715 2011-07-08 13:25:40Z adriana 
;
_cod_original_sg_symbol_H-M C2/c
_cod_original_formula_sum 'C24 H39 Cd1.50 N10 O12'
_cod_database_code 7207584

loop_
_symmetry_equiv_pos_as_xyz
'x, y, z'
'-x, y, -z+1/2'
'x+1/2, y+1/2, z'
'-x+1/2, y+1/2, -z+1/2'
'-x, -y, -z'
'x, -y, z-1/2'
'-x+1/2, -y+1/2, -z'
'x+1/2, -y+1/2, z-1/2'

loop_
_atom_site_label
_atom_site_type_symbol
_atom_site_fract_x
_atom_site_fract_y
_atom_site_fract_z
_atom_site_U_iso_or_equiv
_atom_site_adp_type
_atom_site_occupancy
_atom_site_symmetry_multiplicity
_atom_site_calc_flag
_atom_site_refinement_flags
_atom_site_disorder_assembly
_atom_site_disorder_group
Cd1 Cd 0.170536(19) 0.47293(3) 0.41585(3) 0.03599(16) Uani 1 1 d . . .
Cd2 Cd 0.5000 0.5000 1.0000 0.03586(18) Uani 1 2 d S . .
C1 C 0.1822(3) 0.5347(4) 0.6051(5) 0.0549(19) Uani 1 1 d . . .
H1A H 0.1880 0.4877 0.6378 0.066 Uiso 1 1 calc R A .
H1B H 0.1728 0.5731 0.6389 0.066 Uiso 1 1 calc R . .
C2 C 0.2382(3) 0.5558(4) 0.5989(5) 0.0515(17) Uani 1 1 d . A .
H2A H 0.2334 0.6046 0.5704 0.062 Uiso 1 1 calc R . .
H2B H 0.2692 0.5599 0.6588 0.062 Uiso 1 1 calc R . .
C3 C 0.0884(4) 0.4734(4) 0.5204(6) 0.059(2) Uani 1 1 d . . .
H3A H 0.0513 0.4833 0.4699 0.071 Uiso 1 1 calc R A .
H3B H 0.0831 0.4818 0.5748 0.071 Uiso 1 1 calc R . .
C4 C 0.1054(3) 0.3914(4) 0.5173(5) 0.0578(19) Uani 1 1 d . A .
H4A H 0.1414 0.3806 0.5694 0.069 Uiso 1 1 calc R . .
H4B H 0.0751 0.3588 0.5191 0.069 Uiso 1 1 calc R . .
C5 C 0.1072(3) 0.5990(4) 0.4801(5) 0.0556(18) Uani 1 1 d . . .
H5A H 0.1364 0.6379 0.5078 0.067 Uiso 1 1 d R A .
H5B H 0.0747 0.6091 0.4954 0.067 Uiso 1 1 d R . .
C6 C 0.0874(5) 0.6049(6) 0.3830(7) 0.100(4) Uani 0.50 1 d P A 1
H6A H 0.0486 0.5829 0.3559 0.120 Uiso 0.50 1 calc PR A 1
H6B H 0.0828 0.6581 0.3685 0.120 Uiso 0.50 1 calc PR A 1
C6' C 0.0874(5) 0.6049(6) 0.3830(7) 0.100(4) Uani 0.50 1 d P A 2
H6C H 0.0687 0.6532 0.3621 0.120 Uiso 0.50 1 calc PR A 2
H6D H 0.0592 0.5655 0.3532 0.120 Uiso 0.50 1 calc PR A 2
C8 C 0.1130(4) 0.6959(5) 0.2569(6) 0.067(2) Uani 1 1 d . . .
C9 C 0.0614(4) 0.6887(5) 0.1833(7) 0.076(3) Uani 1 1 d . . .
H9A H 0.0481 0.6414 0.1591 0.091 Uiso 1 1 calc R . .
C10 C 0.0285(4) 0.7529(6) 0.1443(6) 0.076(3) Uani 1 1 d . . .
H10A H -0.0073 0.7468 0.0952 0.091 Uiso 1 1 calc R A .
C11 C 0.1321(5) 0.7655(6) 0.2846(8) 0.102(4) Uani 1 1 d . . .
H11A H 0.1689 0.7726 0.3312 0.123 Uiso 1 1 calc R . .
C12 C 0.0976(5) 0.8268(5) 0.2447(8) 0.112(4) Uani 1 1 d . . .
H12A H 0.1108 0.8743 0.2682 0.134 Uiso 1 1 calc R A .
C13 C 0.2824(3) 0.4306(4) 0.5989(4) 0.0487(16) Uani 1 1 d . . .
H13A H 0.2523 0.4018 0.6071 0.058 Uiso 1 1 calc R A .
H13B H 0.2966 0.4004 0.5630 0.058 Uiso 1 1 calc R . .
C14 C 0.3318(3) 0.4435(4) 0.6885(4) 0.0424(14) Uani 1 1 d . . .
C15 C 0.3863(3) 0.4663(4) 0.6989(5) 0.0519(18) Uani 1 1 d . . .
H15A H 0.3937 0.4722 0.6484 0.062 Uiso 1 1 calc R A .
C16 C 0.4301(3) 0.4807(4) 0.7812(4) 0.0461(16) Uani 1 1 d . . .
H16A H 0.4665 0.4957 0.7851 0.055 Uiso 1 1 calc R . .
C17 C 0.3246(3) 0.4370(4) 0.7662(4) 0.0473(16) Uani 1 1 d . . .
H17A H 0.2884 0.4226 0.7635 0.057 Uiso 1 1 calc R A .
C18 C 0.3705(3) 0.4515(4) 0.8493(4) 0.0447(15) Uani 1 1 d . . .
H18A H 0.3642 0.4451 0.9007 0.054 Uiso 1 1 calc R . .
C19 C 0.1382(3) 0.3008(4) 0.4342(6) 0.0559(19) Uani 1 1 d . . .
H19A H 0.1782 0.2990 0.4794 0.067 Uiso 1 1 calc R A .
H19B H 0.1390 0.2937 0.3763 0.067 Uiso 1 1 calc R . .
C20 C 0.1038(3) 0.2362(4) 0.4506(5) 0.0484(16) Uani 1 1 d . . .
C21 C 0.1328(3) 0.1824(4) 0.5117(5) 0.0563(19) Uani 1 1 d . . .
H21A H 0.1729 0.1864 0.5460 0.068 Uiso 1 1 calc R A .
C22 C 0.1022(3) 0.1212(4) 0.5227(5) 0.061(2) Uani 1 1 d . . .
H22A H 0.1231 0.0863 0.5666 0.073 Uiso 1 1 calc R . .
C23 C 0.0448(4) 0.2268(5) 0.4017(7) 0.086(3) Uani 1 1 d . . .
H23A H 0.0232 0.2618 0.3584 0.103 Uiso 1 1 calc R A .
C24 C 0.0172(3) 0.1631(5) 0.4179(6) 0.074(3) Uani 1 1 d . . .
H24A H -0.0232 0.1585 0.3866 0.089 Uiso 1 1 calc R . .
N1 N 0.1328(2) 0.5262(3) 0.5178(4) 0.0442(13) Uani 1 1 d . A .
N2 N 0.2553(2) 0.5007(3) 0.5479(4) 0.0460(13) Uani 1 1 d . A .
H2C H 0.2819 0.5229 0.5315 0.055 Uiso 1 1 calc R . .
N3 N 0.1137(2) 0.3759(3) 0.4363(4) 0.0416(12) Uani 1 1 d . A .
H3C H 0.0778 0.3781 0.3893 0.050 Uiso 1 1 calc R . .
N5 N 0.0455(3) 0.8214(4) 0.1735(5) 0.0718(19) Uani 1 1 d . . .
N6 N 0.4224(2) 0.4738(3) 0.8576(3) 0.0367(11) Uani 1 1 d . . .
N7 N 0.0464(2) 0.1087(3) 0.4765(4) 0.0435(13) Uani 1 1 d . . .
N8 N 0.2451(2) 0.4175(3) 0.3408(4) 0.0439(13) Uani 1 1 d . . .
N9 N 0.0571(4) 0.4192(6) 0.1999(6) 0.098(3) Uani 1 1 d D . .
N10 N 0.6695(5) 0.6673(7) 1.0134(8) 0.110(3) Uani 1 1 d . . .
O1 O 0.2310(3) 0.4841(3) 0.3319(4) 0.0670(15) Uani 1 1 d . . .
O2 O 0.2279(2) 0.3770(3) 0.3871(3) 0.0522(12) Uani 1 1 d . . .
O3 O 0.2743(2) 0.3907(3) 0.3033(3) 0.0632(14) Uani 1 1 d . . .
O4 O 0.5378(2) 0.5716(3) 0.9190(3) 0.0550(12) Uani 1 1 d . . .
O5 O 0.1049(3) 0.4166(5) 0.2542(5) 0.112(3) Uani 1 1 d D . .
O6 O 0.0368(5) 0.4873(7) 0.1877(8) 0.170(5) Uani 1 1 d D . .
O7 O 0.0317(4) 0.3856(6) 0.1331(7) 0.158(4) Uani 1 1 d D . .
O12 O 0.6283(7) 0.7497(7) 1.1927(9) 0.224(6) Uani 1 1 d . . .
O11 O 0.2530(5) 0.2179(6) 0.2967(10) 0.202(5) Uani 1 1 d . . .
O8 O 0.6562(3) 0.6047(5) 0.9746(5) 0.095(2) Uani 1 1 d . . .
O9 O 0.6251(5) 0.7043(5) 1.0116(8) 0.145(4) Uani 1 1 d . . .
O10 O 0.7167(5) 0.6909(10) 1.0422(11) 0.266(9) Uani 1 1 d . . .
N4 N 0.1187(8) 0.5745(10) 0.3396(14) 0.044(4) Uani 0.50 1 d P A 1
H4D H 0.0924 0.5581 0.2851 0.053 Uiso 0.50 1 calc PR A 1
C7 C 0.1537(9) 0.6352(12) 0.3238(13) 0.049(5) Uani 0.50 1 d P A 1
H7B H 0.1793 0.6136 0.2994 0.059 Uiso 0.50 1 calc PR A 1
H7C H 0.1780 0.6592 0.3802 0.059 Uiso 0.50 1 calc PR A 1
N4' N 0.1400(9) 0.5971(12) 0.3618(16) 0.064(5) Uani 0.50 1 d P A 2
H4'A H 0.1676 0.6276 0.4020 0.077 Uiso 0.50 1 calc PR A 2
C7' C 0.1393(12) 0.6163(15) 0.2792(15) 0.077(7) Uani 0.50 1 d P A 2
H7'A H 0.1156 0.5809 0.2335 0.092 Uiso 0.50 1 calc PR A 2
H7'B H 0.1787 0.6158 0.2826 0.092 Uiso 0.50 1 calc PR A 2

loop_
_atom_site_aniso_label
_atom_site_aniso_U_11
_atom_site_aniso_U_22
_atom_site_aniso_U_33
_atom_site_aniso_U_23
_atom_site_aniso_U_13
_atom_site_aniso_U_12
Cd1 0.0382(3) 0.0315(3) 0.0341(3) 0.00343(18) 0.01104(19) -0.00034(18)
Cd2 0.0332(3) 0.0315(4) 0.0345(3) -0.0017(3) 0.0061(3) 0.0065(3)
C1 0.068(5) 0.055(5) 0.039(4) -0.006(3) 0.020(3) 0.003(4)
C2 0.051(4) 0.044(4) 0.043(4) -0.010(3) 0.003(3) -0.004(3)
C3 0.061(5) 0.053(5) 0.072(5) 0.004(4) 0.036(4) 0.001(4)
C4 0.063(4) 0.057(5) 0.061(4) 0.007(4) 0.033(4) -0.014(4)
C5 0.057(4) 0.049(4) 0.055(4) 0.007(4) 0.018(3) 0.013(4)
C6 0.133(9) 0.103(8) 0.093(7) 0.053(6) 0.076(7) 0.076(7)
C6' 0.133(9) 0.103(8) 0.093(7) 0.053(6) 0.076(7) 0.076(7)
C8 0.079(6) 0.049(5) 0.086(6) 0.030(5) 0.047(5) 0.014(4)
C9 0.099(7) 0.045(5) 0.090(7) 0.010(5) 0.045(6) 0.002(5)
C10 0.076(6) 0.071(6) 0.075(6) 0.022(5) 0.026(5) 0.001(5)
C11 0.093(7) 0.063(7) 0.106(8) 0.030(6) -0.002(6) 0.012(6)
C12 0.129(10) 0.037(5) 0.109(8) 0.017(5) -0.009(7) 0.003(6)
C13 0.046(4) 0.047(4) 0.038(3) -0.006(3) 0.003(3) -0.002(3)
C14 0.042(3) 0.035(3) 0.042(3) -0.004(3) 0.009(3) 0.002(3)
C15 0.052(4) 0.063(5) 0.037(3) -0.002(3) 0.014(3) -0.004(3)
C16 0.042(4) 0.057(4) 0.041(4) -0.007(3) 0.019(3) -0.007(3)
C17 0.041(3) 0.055(4) 0.039(3) -0.005(3) 0.010(3) -0.005(3)
C18 0.047(4) 0.041(4) 0.043(3) -0.005(3) 0.016(3) 0.000(3)
C19 0.066(5) 0.031(4) 0.080(5) -0.002(4) 0.040(4) -0.006(3)
C20 0.049(4) 0.036(4) 0.055(4) 0.000(3) 0.017(3) -0.012(3)
C21 0.045(4) 0.040(4) 0.075(5) 0.015(4) 0.016(4) -0.006(3)
C22 0.041(4) 0.051(5) 0.070(5) 0.032(4) 0.005(3) -0.006(3)
C23 0.065(5) 0.047(5) 0.102(7) 0.032(5) -0.006(5) -0.017(4)
C24 0.043(4) 0.057(5) 0.096(6) 0.023(5) 0.003(4) -0.011(4)
N1 0.050(3) 0.037(3) 0.043(3) -0.002(2) 0.017(3) 0.004(2)
N2 0.041(3) 0.049(3) 0.041(3) -0.003(3) 0.011(2) -0.001(3)
N3 0.042(3) 0.035(3) 0.049(3) 0.007(2) 0.019(2) -0.004(2)
N5 0.078(5) 0.051(4) 0.078(5) 0.018(4) 0.023(4) 0.010(4)
N6 0.037(3) 0.034(3) 0.027(2) 0.000(2) 0.002(2) 0.010(2)
N7 0.043(3) 0.032(3) 0.048(3) 0.005(2) 0.012(2) -0.006(2)
N8 0.035(3) 0.047(4) 0.043(3) 0.010(3) 0.010(2) 0.005(3)
N9 0.060(5) 0.106(7) 0.093(6) -0.022(6) -0.004(5) 0.026(5)
N10 0.108(8) 0.099(8) 0.121(8) 0.007(7) 0.047(7) -0.031(7)
O1 0.082(4) 0.058(4) 0.077(4) 0.009(3) 0.048(3) 0.006(3)
O2 0.052(3) 0.055(3) 0.055(3) 0.011(2) 0.028(2) 0.003(2)
O3 0.061(3) 0.078(4) 0.058(3) 0.011(3) 0.032(3) 0.018(3)
O4 0.055(3) 0.052(3) 0.055(3) 0.010(2) 0.020(2) -0.003(2)
O5 0.065(4) 0.159(8) 0.076(4) 0.000(5) -0.006(4) -0.004(5)
O6 0.158(10) 0.185(11) 0.137(9) -0.022(8) 0.033(8) 0.055(9)
O7 0.120(7) 0.157(9) 0.123(7) -0.017(7) -0.020(6) -0.022(7)
O12 0.301(16) 0.131(10) 0.219(14) 0.021(10) 0.087(13) 0.085(11)
O11 0.228(13) 0.086(7) 0.267(15) -0.006(8) 0.081(11) -0.050(8)
O8 0.101(5) 0.099(6) 0.095(5) 0.007(5) 0.051(4) 0.009(5)
O9 0.154(9) 0.083(6) 0.174(9) -0.013(6) 0.046(7) 0.024(6)
O10 0.146(10) 0.36(2) 0.278(18) -0.107(17) 0.081(11) -0.166(13)
N4 0.048(9) 0.023(8) 0.050(9) 0.021(6) 0.010(7) -0.006(6)
C7 0.044(8) 0.041(10) 0.053(11) 0.015(9) 0.012(9) -0.002(7)
N4' 0.082(16) 0.048(14) 0.082(16) 0.025(11) 0.054(14) 0.025(10)
C7' 0.10(2) 0.068(17) 0.081(16) 0.037(14) 0.059(16) 0.043(15)

loop_
_atom_type_symbol
_atom_type_description
_atom_type_scat_dispersion_real
_atom_type_scat_dispersion_imag
_atom_type_scat_source
C C 0.0033 0.0016 'International Tables Vol C Tables 4.2.6.8 and 6.1.1.4'
H H 0.0000 0.0000 'International Tables Vol C Tables 4.2.6.8 and 6.1.1.4'
N N 0.0061 0.0033 'International Tables Vol C Tables 4.2.6.8 and 6.1.1.4'
O O 0.0106 0.0060 'International Tables Vol C Tables 4.2.6.8 and 6.1.1.4'
Cd Cd -0.8075 1.2024 'International Tables Vol C Tables 4.2.6.8 and 6.1.1.4'

loop_
_geom_angle_atom_site_label_1
_geom_angle_atom_site_label_2
_geom_angle_atom_site_label_3
_geom_angle
_geom_angle_site_symmetry_1
_geom_angle_site_symmetry_3
N4 Cd1 N3 114.7(4) . .
N4 Cd1 N2 115.4(4) . .
N3 Cd1 N2 112.9(2) . .
N4 Cd1 N4' 15.7(6) . .
N3 Cd1 N4' 127.7(5) . .
N2 Cd1 N4' 100.1(6) . .
N4 Cd1 O2 135.1(6) . .
N3 Cd1 O2 87.73(18) . .
N2 Cd1 O2 86.74(19) . .
N4' Cd1 O2 135.2(5) . .
N4 Cd1 N1 76.8(6) . .
N3 Cd1 N1 75.52(19) . .
N2 Cd1 N1 75.6(2) . .
N4' Cd1 N1 74.9(5) . .
O2 Cd1 N1 148.13(17) . .
N4 Cd1 O1 88.5(6) . .
N3 Cd1 O1 134.21(19) . .
N2 Cd1 O1 88.0(2) . .
N4' Cd1 O1 84.0(5) . .
O2 Cd1 O1 51.79(18) . .
N1 Cd1 O1 150.2(2) . .
O4 Cd2 O4 180 . 5_667
O4 Cd2 N7 90.25(19) . 8_556
O4 Cd2 N7 89.75(19) 5_667 8_556
O4 Cd2 N7 89.75(19) . 4_556
O4 Cd2 N7 90.25(19) 5_667 4_556
N7 Cd2 N7 180 8_556 4_556
O4 Cd2 N6 84.68(18) . .
O4 Cd2 N6 95.32(18) 5_667 .
N7 Cd2 N6 86.40(18) 8_556 .
N7 Cd2 N6 93.60(18) 4_556 .
O4 Cd2 N6 95.32(18) . 5_667
O4 Cd2 N6 84.68(18) 5_667 5_667
N7 Cd2 N6 93.60(18) 8_556 5_667
N7 Cd2 N6 86.40(18) 4_556 5_667
N6 Cd2 N6 180 . 5_667
N1 C1 C2 113.2(6) . .
N1 C1 H1A 108.9 . .
C2 C1 H1A 108.9 . .
N1 C1 H1B 108.9 . .
C2 C1 H1B 108.9 . .
H1A C1 H1B 107.7 . .
N2 C2 C1 112.5(6) . .
N2 C2 H2A 109.1 . .
C1 C2 H2A 109.1 . .
N2 C2 H2B 109.1 . .
C1 C2 H2B 109.1 . .
H2A C2 H2B 107.8 . .
N1 C3 C4 112.2(6) . .
N1 C3 H3A 109.2 . .
C4 C3 H3A 109.2 . .
N1 C3 H3B 109.2 . .
C4 C3 H3B 109.2 . .
H3A C3 H3B 107.9 . .
N3 C4 C3 111.2(6) . .
N3 C4 H4A 109.4 . .
C3 C4 H4A 109.4 . .
N3 C4 H4B 109.4 . .
C3 C4 H4B 109.4 . .
H4A C4 H4B 108.0 . .
C6 C5 N1 114.5(7) . .
C6 C5 H5A 107.8 . .
N1 C5 H5A 108.6 . .
C6 C5 H5B 109.4 . .
N1 C5 H5B 108.8 . .
H5A C5 H5B 107.6 . .
N4 C6 C5 122.1(11) . .
N4 C6 H6A 106.8 . .
C5 C6 H6A 106.8 . .
N4 C6 H6B 106.8 . .
C5 C6 H6B 106.8 . .
H6A C6 H6B 106.7 . .
C11 C8 C9 117.6(8) . .
C11 C8 C7' 135.5(14) . .
C9 C8 C7' 106.3(13) . .
C11 C8 C7 111.2(11) . .
C9 C8 C7 131.0(10) . .
C7' C8 C7 27.8(9) . .
C8 C9 C10 119.5(9) . .
C8 C9 H9A 120.2 . .
C10 C9 H9A 120.2 . .
N5 C10 C9 123.3(9) . .
N5 C10 H10A 118.4 . .
C9 C10 H10A 118.4 . .
C8 C11 C12 120.4(10) . .
C8 C11 H11A 119.8 . .
C12 C11 H11A 119.8 . .
N5 C12 C11 123.3(10) . .
N5 C12 H12A 118.3 . .
C11 C12 H12A 118.3 . .
C14 C13 N2 114.9(6) . .
C14 C13 H13A 108.5 . .
N2 C13 H13A 108.5 . .
C14 C13 H13B 108.5 . .
N2 C13 H13B 108.5 . .
H13A C13 H13B 107.5 . .
C17 C14 C15 115.2(6) . .
C17 C14 C13 121.8(6) . .
C15 C14 C13 122.9(6) . .
C16 C15 C14 121.9(7) . .
C16 C15 H15A 119.0 . .
C14 C15 H15A 119.0 . .
N6 C16 C15 122.2(6) . .
N6 C16 H16A 118.9 . .
C15 C16 H16A 118.9 . .
C14 C17 C18 121.3(6) . .
C14 C17 H17A 119.3 . .
C18 C17 H17A 119.3 . .
N6 C18 C17 122.3(6) . .
N6 C18 H18A 118.8 . .
C17 C18 H18A 118.8 . .
N3 C19 C20 113.7(6) . .
N3 C19 H19A 108.8 . .
C20 C19 H19A 108.8 . .
N3 C19 H19B 108.8 . .
C20 C19 H19B 108.8 . .
H19A C19 H19B 107.7 . .
C21 C20 C23 117.5(7) . .
C21 C20 C19 119.4(6) . .
C23 C20 C19 122.9(7) . .
C20 C21 C22 119.5(7) . .
C20 C21 H21A 120.2 . .
C22 C21 H21A 120.2 . .
N7 C22 C21 125.3(7) . .
N7 C22 H22A 117.3 . .
C21 C22 H22A 117.3 . .
C20 C23 C24 119.0(7) . .
C20 C23 H23A 120.5 . .
C24 C23 H23A 120.5 . .
N7 C24 C23 123.2(7) . .
N7 C24 H24A 118.4 . .
C23 C24 H24A 118.4 . .
C1 N1 C5 111.5(6) . .
C1 N1 C3 112.4(6) . .
C5 N1 C3 111.8(6) . .
C1 N1 Cd1 107.4(4) . .
C5 N1 Cd1 106.3(4) . .
C3 N1 Cd1 107.0(4) . .
C2 N2 C13 114.2(5) . .
C2 N2 Cd1 107.1(4) . .
C13 N2 Cd1 111.3(4) . .
C2 N2 H2C 108.0 . .
C13 N2 H2C 108.0 . .
Cd1 N2 H2C 108.0 . .
C4 N3 C19 114.4(6) . .
C4 N3 Cd1 108.7(4) . .
C19 N3 Cd1 112.0(4) . .
C4 N3 H3C 107.1 . .
C19 N3 H3C 107.1 . .
Cd1 N3 H3C 107.1 . .
C10 N5 C12 115.7(8) . .
C18 N6 C16 116.9(5) . .
C18 N6 Cd2 121.9(4) . .
C16 N6 Cd2 121.1(4) . .
C22 N7 C24 115.3(6) . .
C22 N7 Cd2 121.8(4) . 4_546
C24 N7 Cd2 122.9(4) . 4_546
O1 N8 O3 121.0(6) . .
O1 N8 O2 118.2(6) . .
O3 N8 O2 120.8(6) . .
O5 N9 O7 132.8(11) . .
O5 N9 O6 111.8(11) . .
O7 N9 O6 107.8(10) . .
O10 N10 O8 122.6(15) . .
O10 N10 O9 123.8(15) . .
O8 N10 O9 113.3(10) . .
N8 O1 Cd1 94.1(4) . .
N8 O2 Cd1 95.8(4) . .
C6 N4 C7 108.6(17) . .
C6 N4 Cd1 110.3(12) . .
C7 N4 Cd1 115.3(13) . .
C6 N4 H4D 107.4 . .
C7 N4 H4D 107.4 . .
Cd1 N4 H4D 107.4 . .
N4 C7 C8 111.1(15) . .
N4 C7 H7B 109.4 . .
C8 C7 H7B 109.4 . .
N4 C7 H7C 109.4 . .
C8 C7 H7C 109.4 . .
H7B C7 H7C 108.0 . .
C7' N4' Cd1 117.4(16) . .
C7' N4' H4'A 104.7 . .
Cd1 N4' H4'A 104.7 . .
N4' C7' C8 106.7(18) . .
N4' C7' H7'A 110.4 . .
C8 C7' H7'A 110.4 . .
N4' C7' H7'B 110.4 . .
C8 C7' H7'B 110.4 . .
H7'A C7' H7'B 108.6 . .

loop_
_geom_bond_atom_site_label_1
_geom_bond_atom_site_label_2
_geom_bond_distance
_geom_bond_site_symmetry_2
Cd1 N4 2.27(2) .
Cd1 N3 2.353(5) .
Cd1 N2 2.372(6) .
Cd1 N4' 2.38(2) .
Cd1 O2 2.407(5) .
Cd1 N1 2.440(6) .
Cd1 O1 2.456(5) .
Cd2 O4 2.317(5) .
Cd2 O4 2.317(5) 5_667
Cd2 N7 2.372(5) 8_556
Cd2 N7 2.372(5) 4_556
Cd2 N6 2.383(5) .
Cd2 N6 2.383(5) 5_667
C1 N1 1.461(9) .
C1 C2 1.503(10) .
C1 H1A 0.9700 .
C1 H1B 0.9700 .
C2 N2 1.468(9) .
C2 H2A 0.9700 .
C2 H2B 0.9700 .
C3 N1 1.474(9) .
C3 C4 1.526(11) .
C3 H3A 0.9700 .
C3 H3B 0.9700 .
C4 N3 1.460(9) .
C4 H4A 0.9700 .
C4 H4B 0.9700 .
C5 C6 1.463(12) .
C5 N1 1.463(9) .
C5 H5A 0.9700 .
C5 H5B 0.9700 .
C6 N4 1.38(2) .
C6 H6A 0.9700 .
C6 H6B 0.9700 .
C8 C11 1.336(14) .
C8 C9 1.361(13) .
C8 C7' 1.54(3) .
C8 C7 1.57(2) .
C9 C10 1.399(12) .
C9 H9A 0.9300 .
C10 N5 1.313(12) .
C10 H10A 0.9300 .
C11 C12 1.376(13) .
C11 H11A 0.9300 .
C12 N5 1.345(12) .
C12 H12A 0.9300 .
C13 C14 1.495(9) .
C13 N2 1.495(9) .
C13 H13A 0.9700 .
C13 H13B 0.9700 .
C14 C17 1.369(9) .
C14 C15 1.371(9) .
C15 C16 1.364(9) .
C15 H15A 0.9300 .
C16 N6 1.355(8) .
C16 H16A 0.9300 .
C17 C18 1.394(9) .
C17 H17A 0.9300 .
C18 N6 1.319(8) .
C18 H18A 0.9300 .
C19 N3 1.475(8) .
C19 C20 1.529(9) .
C19 H19A 0.9700 .
C19 H19B 0.9700 .
C20 C21 1.359(10) .
C20 C23 1.371(10) .
C21 C22 1.387(9) .
C21 H21A 0.9300 .
C22 N7 1.305(8) .
C22 H22A 0.9300 .
C23 C24 1.411(11) .
C23 H23A 0.9300 .
C24 N7 1.344(9) .
C24 H24A 0.9300 .
N2 H2C 0.9100 .
N3 H3C 0.9100 .
N7 Cd2 2.372(5) 4_546
N8 O1 1.226(8) .
N8 O3 1.238(7) .
N8 O2 1.250(7) .
N9 O5 1.161(9) .
N9 O7 1.175(12) .
N9 O6 1.297(13) .
N10 O10 1.158(12) .
N10 O8 1.255(12) .
N10 O9 1.288(13) .
N4 C7 1.48(2) .
N4 H4D 0.9100 .
C7 H7B 0.9700 .
C7 H7C 0.9700 .
N4' C7' 1.39(3) .
N4' H4'A 0.9100 .
C7' H7'A 0.9700 .
C7' H7'B 0.9700 .
